data_1512880
loop_
_publ_author_name
'Frauke Hackenberg'
'Grainne Lally'
'Helge M\"uller-Bunz'
'Francesca Paradisi'
'Daniela Quaglia'
'Wojciech Streciwilk'
'Matthias Tacke'

_publ_section_title
;
 Synthesis and biological evaluation of <i>N</i>-heterocyclic
 carbene-silver(I) acetate complexes derived from 4,5-ditolyl-imidazole
;
_journal_name_full
;
Inorganica Chimica Acta
;
_journal_page_first 135
_journal_page_last 144
_journal_paper_doi 10.1016/j.ica.2012.10.029
_journal_volume 395
_journal_year 2013
_chemical_formula_moiety 'C35 H29 Ag N4 O2'
_chemical_formula_sum 'C35 H29 Ag N4 O2'
_chemical_formula_weight 645.49
_space_group_IT_number 2
_symmetry_cell_setting triclinic
_symmetry_space_group_name_Hall '-P 1'
_symmetry_space_group_name_H-M 'P -1'
_atom_sites_solution_hydrogens geom
_atom_sites_solution_primary direct
_atom_sites_solution_secondary difmap
_cell_angle_alpha 89.668(2)
_cell_angle_beta 89.978(1)
_cell_angle_gamma 89.995(1)
_cell_formula_units_Z 4
_cell_length_a 7.8609(1)
_cell_length_b 16.5810(3)
_cell_length_c 23.7243(4)
_cell_measurement_reflns_used 25267
_cell_measurement_temperature 100(2)
_cell_measurement_theta_max 26.3478
_cell_measurement_theta_min 2.9835
_cell_volume 3092.21(9)
_computing_cell_refinement
; 
CrysAlisPro, Agilent Technologies, 
Version 1.171.34.49 (release 20-01-2011 CrysAlis171 .NET) 
(compiled Jan 20 2011,15:58:25) 
;
_computing_data_collection
; 
CrysAlisPro, Agilent Technologies, 
Version 1.171.34.49 (release 20-01-2011 CrysAlis171 .NET) 
(compiled Jan 20 2011,15:58:25) 
;
_computing_data_reduction
; 
CrysAlisPro, Agilent Technologies, 
Version 1.171.34.49 (release 20-01-2011 CrysAlis171 .NET) 
(compiled Jan 20 2011,15:58:25) 
;
_computing_structure_refinement 'SHELXL-97 (Sheldrick, 2008)'
_computing_structure_solution 'SHELXS-97 (Sheldrick, 2008)'
_diffrn_ambient_temperature 100(2)
_diffrn_detector_area_resol_mean 10.3196
_diffrn_measured_fraction_theta_full 0.996
_diffrn_measured_fraction_theta_max 0.996
_diffrn_measurement_device_type 'SuperNova, Dual, Cu at zero, Atlas'
_diffrn_measurement_method '\w scans'
_diffrn_radiation_monochromator mirror
_diffrn_radiation_source 'SuperNova (Mo) X-ray Source'
_diffrn_radiation_type MoK\a
_diffrn_radiation_wavelength 0.71073
_diffrn_reflns_av_R_equivalents 0.0427
_diffrn_reflns_av_sigmaI/netI 0.0355
_diffrn_reflns_limit_h_max 9
_diffrn_reflns_limit_h_min -9
_diffrn_reflns_limit_k_max 20
_diffrn_reflns_limit_k_min -20
_diffrn_reflns_limit_l_max 29
_diffrn_reflns_limit_l_min -29
_diffrn_reflns_number 52284
_diffrn_reflns_theta_full 26.41
_diffrn_reflns_theta_max 26.41
_diffrn_reflns_theta_min 2.99
_exptl_absorpt_coefficient_mu 0.689
_exptl_absorpt_correction_T_max 0.976
_exptl_absorpt_correction_T_min 0.905
_exptl_absorpt_correction_type analytical
_exptl_absorpt_process_details
; 
CrysAlisPro, Agilent Technologies, 
Version 1.171.34.49 (release 20-01-2011 CrysAlis171 .NET) 
(compiled Jan 20 2011,15:58:25) 
Analytical numeric absorption correction using a multifaceted crystal 
model based on expressions derived by R.C. Clark & J.S. Reid. 
(Clark, R. C. & Reid, J. S. (1995). Acta Cryst. A51, 887-897) 
;
_exptl_crystal_colour colourless
_exptl_crystal_density_diffrn 1.387
_exptl_crystal_density_method 'not measured'
_exptl_crystal_description plate
_exptl_crystal_F_000 1320
_exptl_crystal_size_max 0.2042
_exptl_crystal_size_mid 0.1250
_exptl_crystal_size_min 0.0356
_refine_diff_density_max 0.596
_refine_diff_density_min -0.501
_refine_diff_density_rms 0.060
_refine_ls_extinction_method none
_refine_ls_goodness_of_fit_ref 1.063
_refine_ls_hydrogen_treatment constr
_refine_ls_matrix_type full
_refine_ls_number_parameters 769
_refine_ls_number_reflns 12634
_refine_ls_number_restraints 0
_refine_ls_restrained_S_all 1.063
_refine_ls_R_factor_all 0.0294
_refine_ls_R_factor_gt 0.0254
_refine_ls_shift/su_max 0.004
_refine_ls_shift/su_mean 0.000
_refine_ls_structure_factor_coef Fsqd
_refine_ls_weighting_details 'calc w=1/[\s^2^(Fo^2^)+(0.0183P)^2^+1.4681P] where P=(Fo^2^+2Fc^2^)/3'
_refine_ls_weighting_scheme calc
_refine_ls_wR_factor_gt 0.0542
_refine_ls_wR_factor_ref 0.0561
_reflns_number_gt 11921
_reflns_number_total 12634
_reflns_threshold_expression I>2\s(I)
_cod_data_source_file ICA-2013-395-135-144-2.cif
_cod_data_source_block tac148(2e)
_cod_database_code 1512880

loop_
_symmetry_equiv_pos_as_xyz
'x, y, z'
'-x, -y, -z'

loop_
_atom_site_label
_atom_site_type_symbol
_atom_site_fract_x
_atom_site_fract_y
_atom_site_fract_z
_atom_site_U_iso_or_equiv
_atom_site_adp_type
_atom_site_occupancy
_atom_site_symmetry_multiplicity
_atom_site_calc_flag
_atom_site_refinement_flags
_atom_site_disorder_assembly
_atom_site_disorder_group
Ag1 Ag 0.22764(2) 0.526377(11) 0.260035(8) 0.01790(6) Uani 1 1 d . . .
C1 C 0.1253(3) 0.39695(14) 0.47412(10) 0.0197(5) Uani 1 1 d . . .
H1 H 0.2362 0.3892 0.4892 0.024 Uiso 1 1 calc R . .
C2 C -0.0129(4) 0.39887(15) 0.50994(11) 0.0216(6) Uani 1 1 d . . .
H2 H 0.0028 0.3932 0.5495 0.026 Uiso 1 1 calc R . .
C3 C -0.1756(3) 0.40920(16) 0.48785(11) 0.0227(6) Uani 1 1 d . . .
C7 C -0.3201(4) 0.41242(17) 0.52549(12) 0.0274(6) Uani 1 1 d . . .
N1 N -0.4355(4) 0.41585(17) 0.55503(11) 0.0396(7) Uani 1 1 d . . .
C4 C -0.1993(3) 0.41760(16) 0.43009(11) 0.0245(6) Uani 1 1 d . . .
H4 H -0.3106 0.4239 0.4150 0.029 Uiso 1 1 calc R . .
C5 C -0.0592(3) 0.41671(17) 0.39462(11) 0.0222(6) Uani 1 1 d . . .
H5 H -0.0744 0.4233 0.3551 0.027 Uiso 1 1 calc R . .
C6 C 0.1043(3) 0.40619(14) 0.41651(10) 0.0162(5) Uani 1 1 d . . .
C8 C 0.2566(3) 0.40941(14) 0.37770(10) 0.0175(5) Uani 1 1 d . . .
H8A H 0.2826 0.4665 0.3687 0.021 Uiso 1 1 calc R . .
H8B H 0.3563 0.3863 0.3975 0.021 Uiso 1 1 calc R . .
N2 N 0.2301(3) 0.36552(11) 0.32515(8) 0.0145(4) Uani 1 1 d . . .
C9 C 0.2099(3) 0.40438(15) 0.27515(10) 0.0167(5) Uani 1 1 d . . .
C10 C 0.2152(3) 0.28210(14) 0.31912(10) 0.0159(5) Uani 1 1 d . . .
C11 C 0.2269(3) 0.22201(14) 0.36484(10) 0.0170(5) Uani 1 1 d . . .
C12 C 0.1142(3) 0.15705(16) 0.36588(11) 0.0233(6) Uani 1 1 d . . .
H12 H 0.0288 0.1532 0.3377 0.028 Uiso 1 1 calc R . .
C13 C 0.1245(4) 0.09813(16) 0.40727(12) 0.0267(6) Uani 1 1 d . . .
H13 H 0.0459 0.0546 0.4073 0.032 Uiso 1 1 calc R . .
C14 C 0.2492(4) 0.10197(16) 0.44898(11) 0.0249(6) Uani 1 1 d . . .
C17 C 0.2631(4) 0.03697(17) 0.49411(12) 0.0366(7) Uani 1 1 d . . .
H17A H 0.1491 0.0228 0.5077 0.055 Uiso 1 1 calc R . .
H17B H 0.3316 0.0571 0.5256 0.055 Uiso 1 1 calc R . .
H17C H 0.3176 -0.0109 0.4782 0.055 Uiso 1 1 calc R . .
C15 C 0.3619(4) 0.16587(16) 0.44804(11) 0.0244(6) Uani 1 1 d . . .
H15 H 0.4471 0.1694 0.4763 0.029 Uiso 1 1 calc R . .
C16 C 0.3528(3) 0.22475(15) 0.40658(10) 0.0209(5) Uani 1 1 d . . .
H16 H 0.4329 0.2676 0.4064 0.025 Uiso 1 1 calc R . .
C18 C 0.1847(3) 0.26946(15) 0.26324(10) 0.0171(5) Uani 1 1 d . . .
C19 C 0.1633(3) 0.19306(15) 0.23191(10) 0.0191(5) Uani 1 1 d . . .
C20 C 0.2929(4) 0.13564(16) 0.23180(11) 0.0255(6) Uani 1 1 d . . .
H20 H 0.3959 0.1462 0.2514 0.031 Uiso 1 1 calc R . .
C21 C 0.2732(4) 0.06339(16) 0.20343(12) 0.0296(6) Uani 1 1 d . . .
H21 H 0.3628 0.0249 0.2039 0.036 Uiso 1 1 calc R . .
C22 C 0.1241(4) 0.04647(15) 0.17422(11) 0.0268(6) Uani 1 1 d . . .
C25 C 0.1024(5) -0.03248(17) 0.14329(13) 0.0374(8) Uani 1 1 d . . .
H25A H 0.1196 -0.0236 0.1028 0.056 Uiso 1 1 calc R . .
H25B H -0.0126 -0.0534 0.1498 0.056 Uiso 1 1 calc R . .
H25C H 0.1861 -0.0716 0.1572 0.056 Uiso 1 1 calc R . .
C23 C -0.0032(4) 0.10395(16) 0.17421(12) 0.0263(6) Uani 1 1 d . . .
H23 H -0.1058 0.0936 0.1544 0.032 Uiso 1 1 calc R . .
C24 C 0.0153(3) 0.17648(15) 0.20248(11) 0.0221(6) Uani 1 1 d . . .
H24 H -0.0741 0.2150 0.2016 0.026 Uiso 1 1 calc R . .
N3 N 0.1815(3) 0.34515(12) 0.23764(8) 0.0164(5) Uani 1 1 d . . .
C26 C 0.1587(3) 0.35897(15) 0.17706(10) 0.0179(5) Uani 1 1 d . . .
H26A H 0.1574 0.4177 0.1692 0.022 Uiso 1 1 calc R . .
H26B H 0.0482 0.3363 0.1650 0.022 Uiso 1 1 calc R . .
C27 C 0.3009(3) 0.31988(14) 0.14413(10) 0.0166(5) Uani 1 1 d . . .
C28 C 0.4692(3) 0.33079(16) 0.16073(11) 0.0203(6) Uani 1 1 d . . .
H28 H 0.4934 0.3660 0.1912 0.024 Uiso 1 1 calc R . .
C29 C 0.6012(3) 0.29191(17) 0.13420(11) 0.0238(6) Uani 1 1 d . . .
H29 H 0.7151 0.2998 0.1463 0.029 Uiso 1 1 calc R . .
C30 C 0.5654(4) 0.24076(17) 0.08933(11) 0.0247(6) Uani 1 1 d . . .
C33 C 0.7029(4) 0.19876(19) 0.06166(13) 0.0368(8) Uani 1 1 d . . .
N4 N 0.8122(4) 0.16481(19) 0.04039(13) 0.0540(9) Uani 1 1 d . . .
C31 C 0.3987(4) 0.23124(16) 0.07111(11) 0.0263(6) Uani 1 1 d . . .
H31 H 0.3750 0.1976 0.0398 0.032 Uiso 1 1 calc R . .
C32 C 0.2672(4) 0.27040(15) 0.09821(10) 0.0221(5) Uani 1 1 d . . .
H32 H 0.1536 0.2636 0.0855 0.027 Uiso 1 1 calc R . .
O1 O 0.2540(2) 0.65212(10) 0.24893(7) 0.0201(4) Uani 1 1 d . . .
O2 O 0.0600(2) 0.62804(11) 0.18295(8) 0.0245(4) Uani 1 1 d . . .
C34 C 0.1584(3) 0.67342(14) 0.20828(11) 0.0165(5) Uani 1 1 d . . .
C35 C 0.1723(4) 0.76055(17) 0.18958(15) 0.0339(7) Uani 1 1 d . . .
H35A H 0.2352 0.7912 0.2180 0.051 Uiso 1 1 calc R . .
H35B H 0.0581 0.7834 0.1852 0.051 Uiso 1 1 calc R . .
H35C H 0.2326 0.7635 0.1535 0.051 Uiso 1 1 calc R . .
Ag2A Ag 0.63050(3) 0.491079(12) 0.267494(9) 0.01637(7) Uani 0.9505(10) 1 d P A 1
Ag2B Ag 0.7250(8) 0.4801(3) 0.2431(3) 0.043(2) Uiso 0.0495(10) 1 d P A 2
C36 C 0.3971(3) 0.57661(16) 0.11027(11) 0.0220(6) Uani 1 1 d . . .
H36 H 0.3716 0.5688 0.1491 0.026 Uiso 1 1 calc R . .
C37 C 0.2670(4) 0.57578(16) 0.07110(11) 0.0247(6) Uani 1 1 d . . .
H37 H 0.1526 0.5681 0.0828 0.030 Uiso 1 1 calc R . .
C38 C 0.3057(3) 0.58633(15) 0.01416(11) 0.0216(6) Uani 1 1 d . . .
C42 C 0.1715(4) 0.58406(17) -0.02715(12) 0.0274(7) Uani 1 1 d . . .
N5 N 0.0649(4) 0.58178(17) -0.06024(11) 0.0405(7) Uani 1 1 d . . .
C39 C 0.4726(3) 0.59826(15) -0.00310(12) 0.0212(6) Uani 1 1 d . . .
H39 H 0.4985 0.6052 -0.0419 0.025 Uiso 1 1 calc R . .
C40 C 0.6013(3) 0.59991(15) 0.03687(11) 0.0189(5) Uani 1 1 d . . .
H40 H 0.7156 0.6088 0.0254 0.023 Uiso 1 1 calc R . .
C41 C 0.5641(3) 0.58863(15) 0.09368(11) 0.0175(5) Uani 1 1 d . . .
C43 C 0.7054(3) 0.58528(15) 0.13703(11) 0.0186(5) Uani 1 1 d . . .
H43A H 0.7185 0.5290 0.1504 0.022 Uiso 1 1 calc R . .
H43B H 0.8135 0.6016 0.1189 0.022 Uiso 1 1 calc R . .
N6 N 0.6736(2) 0.63775(12) 0.18577(9) 0.0161(4) Uani 1 1 d . A .
C44 C 0.6465(3) 0.60744(15) 0.23844(11) 0.0175(5) Uani 1 1 d . . .
C45 C 0.6712(3) 0.72231(14) 0.18569(11) 0.0164(5) Uani 1 1 d . . .
C46 C 0.6945(3) 0.77562(14) 0.13624(10) 0.0170(5) Uani 1 1 d . A .
C47 C 0.5877(3) 0.84203(16) 0.12986(12) 0.0245(6) Uani 1 1 d . . .
H47 H 0.4966 0.8497 0.1556 0.029 Uiso 1 1 calc R A .
C48 C 0.6125(4) 0.89706(16) 0.08645(12) 0.0277(6) Uani 1 1 d . A .
H48 H 0.5380 0.9419 0.0828 0.033 Uiso 1 1 calc R . .
C49 C 0.7450(4) 0.88761(16) 0.04814(11) 0.0258(6) Uani 1 1 d . . .
C52 C 0.7732(4) 0.94836(18) 0.00101(12) 0.0377(7) Uani 1 1 d . A .
H52A H 0.8099 0.9998 0.0170 0.056 Uiso 1 1 calc R . .
H52B H 0.6669 0.9562 -0.0198 0.056 Uiso 1 1 calc R . .
H52C H 0.8611 0.9282 -0.0246 0.056 Uiso 1 1 calc R . .
C50 C 0.8503(4) 0.82107(16) 0.05440(11) 0.0252(6) Uani 1 1 d . A .
H50 H 0.9409 0.8134 0.0284 0.030 Uiso 1 1 calc R . .
C51 C 0.8267(3) 0.76539(15) 0.09773(11) 0.0211(6) Uani 1 1 d . . .
H51 H 0.9007 0.7203 0.1011 0.025 Uiso 1 1 calc R A .
C53 C 0.6410(3) 0.74426(14) 0.23978(10) 0.0160(5) Uani 1 1 d . A .
C54 C 0.6332(3) 0.82388(14) 0.26665(10) 0.0164(5) Uani 1 1 d . . .
C55 C 0.7708(4) 0.87578(15) 0.26420(11) 0.0238(6) Uani 1 1 d . A .
H55 H 0.8688 0.8611 0.2432 0.029 Uiso 1 1 calc R . .
C56 C 0.7672(4) 0.94922(15) 0.29220(12) 0.0273(6) Uani 1 1 d . . .
H56 H 0.8632 0.9840 0.2903 0.033 Uiso 1 1 calc R A .
C57 C 0.6256(4) 0.97238(15) 0.32289(11) 0.0259(6) Uani 1 1 d . A .
C60 C 0.6223(5) 1.05050(16) 0.35552(13) 0.0365(7) Uani 1 1 d . . .
H60A H 0.7239 1.0822 0.3464 0.055 Uiso 1 1 calc R A .
H60B H 0.6204 1.0386 0.3960 0.055 Uiso 1 1 calc R . .
H60C H 0.5203 1.0813 0.3453 0.055 Uiso 1 1 calc R . .
C58 C 0.4863(4) 0.92155(16) 0.32412(12) 0.0265(6) Uani 1 1 d . . .
H58 H 0.3871 0.9372 0.3442 0.032 Uiso 1 1 calc R A .
C59 C 0.4892(4) 0.84836(16) 0.29661(12) 0.0242(6) Uani 1 1 d . A .
H59 H 0.3921 0.8143 0.2981 0.029 Uiso 1 1 calc R . .
N7 N 0.6263(3) 0.67294(12) 0.27100(8) 0.0163(4) Uani 1 1 d . A .
C61 C 0.6131(3) 0.66938(16) 0.33251(11) 0.0191(5) Uani 1 1 d . . .
H61A H 0.5955 0.6128 0.3447 0.023 Uiso 1 1 calc R A .
H61B H 0.5138 0.7014 0.3450 0.023 Uiso 1 1 calc R . .
C62 C 0.7727(3) 0.70210(14) 0.35942(10) 0.0166(5) Uani 1 1 d . A .
C63 C 0.9311(3) 0.68423(16) 0.33652(11) 0.0170(5) Uani 1 1 d . . .
H63 H 0.9386 0.6497 0.3048 0.020 Uiso 1 1 calc R A .
C64 C 1.0779(3) 0.71642(16) 0.35956(11) 0.0194(6) Uani 1 1 d . A .
H64 H 1.1860 0.7044 0.3438 0.023 Uiso 1 1 calc R . .
C65 C 1.0648(3) 0.76654(16) 0.40613(11) 0.0190(6) Uani 1 1 d . . .
C68 C 1.2177(4) 0.80064(17) 0.42977(12) 0.0264(6) Uani 1 1 d . A .
N8 N 1.3399(3) 0.82802(17) 0.44782(11) 0.0383(6) Uani 1 1 d . . .
C66 C 0.9077(3) 0.78351(17) 0.43008(11) 0.0222(6) Uani 1 1 d . A .
H66 H 0.9007 0.8169 0.4624 0.027 Uiso 1 1 calc R . .
C67 C 0.7608(3) 0.75146(15) 0.40664(10) 0.0209(6) Uani 1 1 d . . .
H67 H 0.6529 0.7631 0.4227 0.025 Uiso 1 1 calc R A .
O3 O 0.6084(2) 0.38007(11) 0.31084(8) 0.0225(4) Uani 1 1 d . . .
O4 O 0.7967(2) 0.34726(11) 0.24473(8) 0.0248(4) Uani 1 1 d . . .
C69 C 0.7066(3) 0.33056(14) 0.28644(11) 0.0169(5) Uani 1 1 d . A .
C70 C 0.7095(4) 0.24610(16) 0.31120(13) 0.0289(6) Uani 1 1 d . . .
H70A H 0.7734 0.2104 0.2861 0.043 Uiso 1 1 calc R A .
H70B H 0.5927 0.2262 0.3152 0.043 Uiso 1 1 calc R . .
H70C H 0.7643 0.2472 0.3483 0.043 Uiso 1 1 calc R . .

loop_
_atom_site_aniso_label
_atom_site_aniso_U_11
_atom_site_aniso_U_22
_atom_site_aniso_U_33
_atom_site_aniso_U_23
_atom_site_aniso_U_13
_atom_site_aniso_U_12
Ag1 0.01904(10) 0.01794(9) 0.01672(10) -0.00048(7) 0.00285(8) 0.00044(8)
C1 0.0230(13) 0.0193(12) 0.0170(13) 0.0002(10) -0.0010(11) 0.0019(11)
C2 0.0316(15) 0.0211(13) 0.0120(13) 0.0012(10) 0.0026(11) -0.0008(12)
C3 0.0272(15) 0.0215(13) 0.0195(14) -0.0009(10) 0.0099(11) -0.0044(11)
C7 0.0313(17) 0.0286(15) 0.0224(15) 0.0004(12) 0.0060(13) -0.0023(12)
N1 0.0369(15) 0.0496(17) 0.0324(15) 0.0036(13) 0.0179(14) -0.0007(12)
C4 0.0179(13) 0.0341(15) 0.0214(14) -0.0041(11) 0.0022(11) -0.0020(11)
C5 0.0245(14) 0.0279(15) 0.0141(13) -0.0004(11) -0.0015(12) -0.0013(11)
C6 0.0185(13) 0.0149(12) 0.0151(12) -0.0028(9) 0.0016(10) -0.0017(10)
C8 0.0186(13) 0.0176(12) 0.0165(12) -0.0042(9) -0.0006(11) -0.0031(10)
N2 0.0165(10) 0.0163(10) 0.0108(10) -0.0030(8) 0.0018(9) -0.0022(9)
C9 0.0118(11) 0.0214(13) 0.0170(13) -0.0019(10) 0.0037(10) 0.0010(10)
C10 0.0139(11) 0.0188(12) 0.0149(12) -0.0021(10) 0.0009(10) -0.0003(10)
C11 0.0177(12) 0.0214(12) 0.0119(12) -0.0014(9) 0.0018(11) 0.0038(10)
C12 0.0194(13) 0.0292(14) 0.0214(14) 0.0050(11) -0.0028(11) -0.0001(11)
C13 0.0261(14) 0.0274(14) 0.0267(15) 0.0055(11) 0.0019(13) -0.0009(13)
C14 0.0279(15) 0.0304(14) 0.0163(13) 0.0048(11) 0.0069(12) 0.0127(12)
C17 0.0436(18) 0.0383(17) 0.0275(16) 0.0143(13) 0.0037(15) 0.0134(15)
C15 0.0282(14) 0.0337(15) 0.0113(12) -0.0042(10) -0.0027(12) 0.0117(13)
C16 0.0216(13) 0.0266(13) 0.0146(13) -0.0048(10) 0.0003(11) 0.0012(11)
C18 0.0164(13) 0.0221(13) 0.0128(12) 0.0009(10) 0.0004(10) 0.0020(10)
C19 0.0258(14) 0.0201(12) 0.0113(12) 0.0015(10) -0.0004(10) -0.0015(10)
C20 0.0300(15) 0.0257(14) 0.0207(14) -0.0019(11) -0.0065(12) 0.0051(12)
C21 0.0381(16) 0.0223(14) 0.0284(15) -0.0007(11) -0.0008(14) 0.0097(13)
C22 0.0459(17) 0.0184(13) 0.0163(13) 0.0007(10) 0.0034(13) -0.0015(13)
C25 0.063(2) 0.0194(15) 0.0296(17) -0.0036(12) -0.0013(16) -0.0064(14)
C23 0.0321(15) 0.0264(14) 0.0205(15) 0.0013(11) -0.0056(12) -0.0075(12)
C24 0.0236(14) 0.0233(13) 0.0193(14) 0.0038(11) -0.0021(11) -0.0013(11)
N3 0.0192(11) 0.0184(10) 0.0116(10) -0.0009(8) 0.0000(8) 0.0024(8)
C26 0.0204(13) 0.0227(13) 0.0107(12) 0.0029(10) -0.0004(10) 0.0011(10)
C27 0.0207(13) 0.0164(12) 0.0125(12) 0.0045(9) -0.0010(10) 0.0001(10)
C28 0.0242(15) 0.0232(13) 0.0134(13) 0.0014(10) -0.0052(11) -0.0009(11)
C29 0.0236(15) 0.0322(15) 0.0156(14) 0.0066(11) 0.0007(11) 0.0041(12)
C30 0.0329(15) 0.0239(15) 0.0171(14) 0.0034(11) 0.0067(13) 0.0080(11)
C33 0.0445(19) 0.0397(17) 0.0261(16) 0.0067(13) 0.0067(15) 0.0116(15)
N4 0.062(2) 0.0588(19) 0.0415(18) 0.0011(14) 0.0224(16) 0.0265(16)
C31 0.0402(18) 0.0222(14) 0.0167(14) -0.0028(11) 0.0009(13) 0.0017(12)
C32 0.0257(14) 0.0243(13) 0.0164(13) 0.0013(10) -0.0024(12) -0.0021(12)
O1 0.0189(9) 0.0203(9) 0.0211(9) -0.0003(7) -0.0009(8) 0.0025(7)
O2 0.0209(9) 0.0268(11) 0.0256(11) 0.0008(9) -0.0033(9) -0.0034(8)
C34 0.0117(12) 0.0179(12) 0.0198(14) -0.0005(10) 0.0055(11) -0.0010(10)
C35 0.0292(17) 0.0235(14) 0.049(2) 0.0067(13) -0.0126(14) -0.0042(12)
Ag2A 0.01762(13) 0.01576(10) 0.01572(12) 0.00155(7) -0.00229(9) -0.00077(9)
C36 0.0214(14) 0.0294(15) 0.0153(13) -0.0024(11) 0.0010(11) 0.0024(11)
C37 0.0199(14) 0.0302(14) 0.0242(14) -0.0047(11) -0.0003(12) 0.0011(11)
C38 0.0255(14) 0.0208(13) 0.0185(13) -0.0021(10) -0.0077(11) 0.0013(11)
C42 0.0313(17) 0.0267(15) 0.0242(15) 0.0003(12) -0.0035(13) -0.0004(12)
N5 0.0411(15) 0.0470(17) 0.0334(15) 0.0047(13) -0.0176(14) -0.0047(12)
C39 0.0287(15) 0.0197(13) 0.0153(14) 0.0009(10) -0.0019(11) -0.0005(11)
C40 0.0168(13) 0.0200(13) 0.0198(13) -0.0003(10) -0.0011(10) -0.0010(10)
C41 0.0195(12) 0.0138(12) 0.0191(13) -0.0024(10) -0.0044(11) 0.0015(9)
C43 0.0188(12) 0.0179(12) 0.0191(13) -0.0069(10) -0.0024(11) 0.0031(10)
N6 0.0154(11) 0.0171(10) 0.0158(11) -0.0020(8) -0.0034(9) -0.0008(8)
C44 0.0134(12) 0.0220(13) 0.0170(13) 0.0019(10) -0.0049(11) -0.0052(10)
C45 0.0144(13) 0.0165(12) 0.0182(13) 0.0001(10) -0.0023(10) 0.0001(9)
C46 0.0190(12) 0.0193(12) 0.0126(12) 0.0006(9) -0.0024(10) -0.0030(10)
C47 0.0245(14) 0.0248(15) 0.0240(15) 0.0028(11) 0.0022(12) 0.0017(11)
C48 0.0279(16) 0.0239(14) 0.0311(16) 0.0088(12) -0.0038(13) 0.0021(12)
C49 0.0291(15) 0.0293(14) 0.0189(13) 0.0054(11) -0.0065(12) -0.0102(12)
C52 0.0457(18) 0.0381(17) 0.0291(16) 0.0127(13) -0.0021(15) -0.0128(15)
C50 0.0260(14) 0.0341(15) 0.0156(13) -0.0015(11) 0.0035(12) -0.0077(12)
C51 0.0228(14) 0.0231(13) 0.0173(13) -0.0016(10) -0.0010(11) -0.0010(10)
C53 0.0147(11) 0.0176(12) 0.0158(13) 0.0028(9) -0.0008(11) -0.0031(10)
C54 0.0203(12) 0.0180(12) 0.0109(12) 0.0012(9) -0.0010(11) 0.0001(11)
C55 0.0255(14) 0.0248(13) 0.0212(14) -0.0018(11) 0.0066(12) -0.0027(11)
C56 0.0315(15) 0.0206(13) 0.0298(15) -0.0013(11) 0.0041(14) -0.0070(12)
C57 0.0413(16) 0.0182(13) 0.0183(14) 0.0009(10) 0.0004(13) 0.0012(13)
C60 0.059(2) 0.0199(14) 0.0302(17) -0.0011(12) 0.0012(16) 0.0021(15)
C58 0.0292(15) 0.0288(15) 0.0214(15) -0.0008(12) 0.0049(12) 0.0061(12)
C59 0.0218(13) 0.0262(14) 0.0244(15) 0.0002(11) 0.0019(12) 0.0007(12)
N7 0.0165(10) 0.0179(10) 0.0145(10) 0.0025(8) 0.0001(9) -0.0023(9)
C61 0.0198(14) 0.0227(13) 0.0148(13) 0.0046(10) 0.0021(11) -0.0042(11)
C62 0.0180(12) 0.0197(12) 0.0121(12) 0.0046(9) 0.0012(11) -0.0014(11)
C63 0.0167(12) 0.0223(14) 0.0121(13) -0.0009(10) -0.0006(11) 0.0005(10)
C64 0.0170(12) 0.0262(15) 0.0149(13) 0.0025(11) 0.0003(11) 0.0027(10)
C65 0.0200(12) 0.0214(14) 0.0157(13) 0.0024(11) -0.0027(11) -0.0008(10)
C68 0.0251(15) 0.0320(15) 0.0222(14) -0.0034(12) 0.0001(13) -0.0007(13)
N8 0.0307(15) 0.0525(16) 0.0318(15) -0.0103(12) -0.0067(12) -0.0091(12)
C66 0.0227(15) 0.0268(15) 0.0173(13) -0.0068(11) 0.0012(11) 0.0022(11)
C67 0.0177(13) 0.0303(14) 0.0146(13) -0.0009(10) 0.0033(11) 0.0023(11)
O3 0.0191(10) 0.0215(9) 0.0269(10) 0.0024(8) 0.0016(8) 0.0016(8)
O4 0.0223(10) 0.0274(10) 0.0246(10) 0.0035(8) 0.0009(8) -0.0003(8)
C69 0.0137(12) 0.0169(12) 0.0200(13) 0.0041(10) -0.0055(11) -0.0038(10)
C70 0.0311(15) 0.0202(13) 0.0354(17) 0.0076(12) 0.0069(14) 0.0064(12)

loop_
_atom_type_symbol
_atom_type_description
_atom_type_scat_dispersion_real
_atom_type_scat_dispersion_imag
_atom_type_scat_source
C C 0.0033 0.0016 'International Tables Vol C Tables 4.2.6.8 and 6.1.1.4'
H H 0.0000 0.0000 'International Tables Vol C Tables 4.2.6.8 and 6.1.1.4'
N N 0.0061 0.0033 'International Tables Vol C Tables 4.2.6.8 and 6.1.1.4'
O O 0.0106 0.0060 'International Tables Vol C Tables 4.2.6.8 and 6.1.1.4'
Ag Ag -0.8971 1.1015 'International Tables Vol C Tables 4.2.6.8 and 6.1.1.4'

loop_
_geom_angle_atom_site_label_1
_geom_angle_atom_site_label_2
_geom_angle_atom_site_label_3
_geom_angle
C9 Ag1 O1 176.66(9)
C2 C1 C6 120.7(2)
C2 C1 H1 119.6
C6 C1 H1 119.6
C1 C2 C3 119.7(2)
C1 C2 H2 120.2
C3 C2 H2 120.2
C4 C3 C2 120.4(2)
C4 C3 C7 120.0(2)
C2 C3 C7 119.6(2)
N1 C7 C3 179.1(3)
C5 C4 C3 119.4(2)
C5 C4 H4 120.3
C3 C4 H4 120.3
C4 C5 C6 120.5(2)
C4 C5 H5 119.8
C6 C5 H5 119.8
C1 C6 C5 119.3(2)
C1 C6 C8 120.7(2)
C5 C6 C8 119.9(2)
N2 C8 C6 113.0(2)
N2 C8 H8A 109.0
C6 C8 H8A 109.0
N2 C8 H8B 109.0
C6 C8 H8B 109.0
H8A C8 H8B 107.8
C9 N2 C10 111.50(19)
C9 N2 C8 121.75(19)
C10 N2 C8 126.69(19)
N3 C9 N2 104.6(2)
N3 C9 Ag1 128.00(18)
N2 C9 Ag1 127.33(17)
C18 C10 N2 105.8(2)
C18 C10 C11 128.3(2)
N2 C10 C11 125.9(2)
C12 C11 C16 117.7(2)
C12 C11 C10 119.5(2)
C16 C11 C10 122.7(2)
C13 C12 C11 121.1(3)
C13 C12 H12 119.4
C11 C12 H12 119.4
C12 C13 C14 120.7(3)
C12 C13 H13 119.7
C14 C13 H13 119.7
C15 C14 C13 118.6(2)
C15 C14 C17 120.4(3)
C13 C14 C17 121.1(3)
C14 C17 H17A 109.5
C14 C17 H17B 109.5
H17A C17 H17B 109.5
C14 C17 H17C 109.5
H17A C17 H17C 109.5
H17B C17 H17C 109.5
C14 C15 C16 121.0(3)
C14 C15 H15 119.5
C16 C15 H15 119.5
C15 C16 C11 120.9(3)
C15 C16 H16 119.5
C11 C16 H16 119.5
C10 C18 N3 106.5(2)
C10 C18 C19 130.1(2)
N3 C18 C19 123.4(2)
C24 C19 C20 118.4(2)
C24 C19 C18 121.4(2)
C20 C19 C18 120.2(2)
C21 C20 C19 120.7(3)
C21 C20 H20 119.6
C19 C20 H20 119.6
C20 C21 C22 120.9(3)
C20 C21 H21 119.5
C22 C21 H21 119.5
C23 C22 C21 118.0(2)
C23 C22 C25 121.1(3)
C21 C22 C25 120.9(3)
C22 C25 H25A 109.5
C22 C25 H25B 109.5
H25A C25 H25B 109.5
C22 C25 H25C 109.5
H25A C25 H25C 109.5
H25B C25 H25C 109.5
C22 C23 C24 121.5(3)
C22 C23 H23 119.2
C24 C23 H23 119.2
C19 C24 C23 120.5(2)
C19 C24 H24 119.8
C23 C24 H24 119.8
C9 N3 C18 111.6(2)
C9 N3 C26 123.9(2)
C18 N3 C26 124.5(2)
N3 C26 C27 110.57(19)
N3 C26 H26A 109.5
C27 C26 H26A 109.5
N3 C26 H26B 109.5
C27 C26 H26B 109.5
H26A C26 H26B 108.1
C28 C27 C32 118.7(2)
C28 C27 C26 120.0(2)
C32 C27 C26 121.3(2)
C29 C28 C27 121.7(2)
C29 C28 H28 119.2
C27 C28 H28 119.2
C28 C29 C30 119.1(3)
C28 C29 H29 120.5
C30 C29 H29 120.5
C31 C30 C29 119.9(3)
C31 C30 C33 120.5(3)
C29 C30 C33 119.5(3)
N4 C33 C30 179.0(3)
C32 C31 C30 120.4(3)
C32 C31 H31 119.8
C30 C31 H31 119.8
C31 C32 C27 120.1(3)
C31 C32 H32 119.9
C27 C32 H32 119.9
C34 O1 Ag1 107.87(15)
O2 C34 O1 124.8(2)
O2 C34 C35 119.0(2)
O1 C34 C35 116.2(2)
C34 C35 H35A 109.5
C34 C35 H35B 109.5
H35A C35 H35B 109.5
C34 C35 H35C 109.5
H35A C35 H35C 109.5
H35B C35 H35C 109.5
C44 Ag2A O3 170.37(9)
C44 Ag2B O4 177.3(3)
C44 Ag2B O3 124.5(3)
O4 Ag2B O3 55.66(13)
C37 C36 C41 120.8(2)
C37 C36 H36 119.6
C41 C36 H36 119.6
C36 C37 C38 119.3(3)
C36 C37 H37 120.4
C38 C37 H37 120.4
C39 C38 C37 120.5(2)
C39 C38 C42 119.7(2)
C37 C38 C42 119.7(2)
N5 C42 C38 179.5(4)
C40 C39 C38 119.4(2)
C40 C39 H39 120.3
C38 C39 H39 120.3
C39 C40 C41 120.4(2)
C39 C40 H40 119.8
C41 C40 H40 119.8
C36 C41 C40 119.5(2)
C36 C41 C43 119.8(2)
C40 C41 C43 120.6(2)
N6 C43 C41 112.9(2)
N6 C43 H43A 109.0
C41 C43 H43A 109.0
N6 C43 H43B 109.0
C41 C43 H43B 109.0
H43A C43 H43B 107.8
C44 N6 C45 111.3(2)
C44 N6 C43 122.1(2)
C45 N6 C43 126.6(2)
N7 C44 N6 104.5(2)
N7 C44 Ag2A 124.14(18)
N6 C44 Ag2A 131.33(19)
N7 C44 Ag2B 141.3(2)
N6 C44 Ag2B 110.5(2)
C53 C45 N6 106.0(2)
C53 C45 C46 127.6(2)
N6 C45 C46 126.4(2)
C47 C46 C51 118.5(2)
C47 C46 C45 118.8(2)
C51 C46 C45 122.6(2)
C48 C47 C46 120.9(3)
C48 C47 H47 119.6
C46 C47 H47 119.6
C47 C48 C49 121.0(3)
C47 C48 H48 119.5
C49 C48 H48 119.5
C50 C49 C48 118.0(2)
C50 C49 C52 121.1(3)
C48 C49 C52 120.9(3)
C49 C52 H52A 109.5
C49 C52 H52B 109.5
H52A C52 H52B 109.5
C49 C52 H52C 109.5
H52A C52 H52C 109.5
H52B C52 H52C 109.5
C49 C50 C51 121.6(3)
C49 C50 H50 119.2
C51 C50 H50 119.2
C50 C51 C46 120.1(2)
C50 C51 H51 120.0
C46 C51 H51 120.0
C45 C53 N7 106.6(2)
C45 C53 C54 131.6(2)
N7 C53 C54 121.8(2)
C55 C54 C59 118.2(2)
C55 C54 C53 120.6(2)
C59 C54 C53 121.2(2)
C54 C55 C56 120.7(3)
C54 C55 H55 119.7
C56 C55 H55 119.7
C57 C56 C55 120.9(3)
C57 C56 H56 119.6
C55 C56 H56 119.6
C58 C57 C56 118.5(2)
C58 C57 C60 120.0(3)
C56 C57 C60 121.6(3)
C57 C60 H60A 109.5
C57 C60 H60B 109.5
H60A C60 H60B 109.5
C57 C60 H60C 109.5
H60A C60 H60C 109.5
H60B C60 H60C 109.5
C59 C58 C57 121.0(3)
C59 C58 H58 119.5
C57 C58 H58 119.5
C58 C59 C54 120.8(3)
C58 C59 H59 119.6
C54 C59 H59 119.6
C44 N7 C53 111.7(2)
C44 N7 C61 123.5(2)
C53 N7 C61 124.3(2)
N7 C61 C62 110.5(2)
N7 C61 H61A 109.5
C62 C61 H61A 109.5
N7 C61 H61B 109.5
C62 C61 H61B 109.5
H61A C61 H61B 108.1
C63 C62 C67 120.1(2)
C63 C62 C61 120.0(2)
C67 C62 C61 119.9(2)
C64 C63 C62 120.5(2)
C64 C63 H63 119.7
C62 C63 H63 119.7
C63 C64 C65 119.0(2)
C63 C64 H64 120.5
C65 C64 H64 120.5
C66 C65 C64 120.9(3)
C66 C65 C68 120.1(2)
C64 C65 C68 119.0(2)
N8 C68 C65 179.0(3)
C65 C66 C67 119.8(2)
C65 C66 H66 120.1
C67 C66 H66 120.1
C66 C67 C62 119.6(2)
C66 C67 H67 120.2
C62 C67 H67 120.2
C69 O3 Ag2A 107.00(15)
C69 O3 Ag2B 84.9(2)
C69 O4 Ag2B 94.8(2)
O4 C69 O3 124.5(2)
O4 C69 C70 120.0(2)
O3 C69 C70 115.5(2)
C69 C70 H70A 109.5
C69 C70 H70B 109.5
H70A C70 H70B 109.5
C69 C70 H70C 109.5
H70A C70 H70C 109.5
H70B C70 H70C 109.5

loop_
_geom_bond_atom_site_label_1
_geom_bond_atom_site_label_2
_geom_bond_distance
Ag1 C9 2.057(2)
Ag1 O1 2.1101(16)
C1 C2 1.380(4)
C1 C6 1.384(3)
C1 H1 0.9500
C2 C3 1.392(4)
C2 H2 0.9500
C3 C4 1.389(4)
C3 C7 1.446(4)
C7 N1 1.148(4)
C4 C5 1.386(4)
C4 H4 0.9500
C5 C6 1.397(4)
C5 H5 0.9500
C6 C8 1.510(3)
C8 N2 1.462(3)
C8 H8A 0.9900
C8 H8B 0.9900
N2 C9 1.356(3)
N2 C10 1.396(3)
C9 N3 1.348(3)
C10 C18 1.365(3)
C10 C11 1.471(3)
C11 C12 1.395(4)
C11 C16 1.401(4)
C12 C13 1.384(4)
C12 H12 0.9500
C13 C14 1.395(4)
C13 H13 0.9500
C14 C15 1.382(4)
C14 C17 1.519(3)
C17 H17A 0.9800
C17 H17B 0.9800
C17 H17C 0.9800
C15 C16 1.384(4)
C15 H15 0.9500
C16 H16 0.9500
C18 N3 1.391(3)
C18 C19 1.482(4)
C19 C24 1.385(4)
C19 C20 1.395(4)
C20 C21 1.386(4)
C20 H20 0.9500
C21 C22 1.391(4)
C21 H21 0.9500
C22 C23 1.382(4)
C22 C25 1.514(4)
C25 H25A 0.9800
C25 H25B 0.9800
C25 H25C 0.9800
C23 C24 1.388(4)
C23 H23 0.9500
C24 H24 0.9500
N3 C26 1.465(3)
C26 C27 1.512(3)
C26 H26A 0.9900
C26 H26B 0.9900
C27 C28 1.392(4)
C27 C32 1.393(4)
C28 C29 1.376(4)
C28 H28 0.9500
C29 C30 1.394(4)
C29 H29 0.9500
C30 C31 1.389(4)
C30 C33 1.446(4)
C33 N4 1.145(4)
C31 C32 1.381(4)
C31 H31 0.9500
C32 H32 0.9500
O1 C34 1.271(3)
O2 C34 1.237(3)
C34 C35 1.513(4)
C35 H35A 0.9800
C35 H35B 0.9800
C35 H35C 0.9800
Ag2A C44 2.049(2)
Ag2A O3 2.1103(17)
Ag2B C44 2.202(6)
Ag2B O4 2.274(6)
Ag2B O3 2.479(6)
C36 C37 1.382(4)
C36 C41 1.385(4)
C36 H36 0.9500
C37 C38 1.394(4)
C37 H37 0.9500
C38 C39 1.388(4)
C38 C42 1.441(4)
C42 N5 1.149(4)
C39 C40 1.387(4)
C39 H39 0.9500
C40 C41 1.391(4)
C40 H40 0.9500
C41 C43 1.514(3)
C43 N6 1.472(3)
C43 H43A 0.9900
C43 H43B 0.9900
N6 C44 1.361(3)
N6 C45 1.402(3)
C44 N7 1.346(3)
C45 C53 1.357(4)
C45 C46 1.476(3)
C46 C47 1.392(4)
C46 C51 1.395(4)
C47 C48 1.386(4)
C47 H47 0.9500
C48 C49 1.391(4)
C48 H48 0.9500
C49 C50 1.387(4)
C49 C52 1.517(4)
C52 H52A 0.9800
C52 H52B 0.9800
C52 H52C 0.9800
C50 C51 1.390(4)
C50 H50 0.9500
C51 H51 0.9500
C53 N7 1.397(3)
C53 C54 1.471(3)
C54 C55 1.383(4)
C54 C59 1.398(4)
C55 C56 1.391(4)
C55 H55 0.9500
C56 C57 1.385(4)
C56 H56 0.9500
C57 C58 1.382(4)
C57 C60 1.513(4)
C60 H60A 0.9800
C60 H60B 0.9800
C60 H60C 0.9800
C58 C59 1.382(4)
C58 H58 0.9500
C59 H59 0.9500
N7 C61 1.464(3)
C61 C62 1.510(4)
C61 H61A 0.9900
C61 H61B 0.9900
C62 C63 1.390(4)
C62 C67 1.394(4)
C63 C64 1.386(4)
C63 H63 0.9500
C64 C65 1.390(4)
C64 H64 0.9500
C65 C66 1.388(4)
C65 C68 1.443(4)
C68 N8 1.147(4)
C66 C67 1.389(4)
C66 H66 0.9500
C67 H67 0.9500
O3 C69 1.269(3)
O4 C69 1.247(3)
C69 C70 1.516(3)
C70 H70A 0.9800
C70 H70B 0.9800
C70 H70C 0.9800

loop_
_geom_torsion_atom_site_label_1
_geom_torsion_atom_site_label_2
_geom_torsion_atom_site_label_3
_geom_torsion_atom_site_label_4
_geom_torsion
C6 C1 C2 C3 0.8(4)
C1 C2 C3 C4 0.0(4)
C1 C2 C3 C7 -179.1(3)
C2 C3 C4 C5 -0.9(4)
C7 C3 C4 C5 178.2(3)
C3 C4 C5 C6 1.0(4)
C2 C1 C6 C5 -0.7(4)
C2 C1 C6 C8 176.1(2)
C4 C5 C6 C1 -0.3(4)
C4 C5 C6 C8 -177.0(2)
C1 C6 C8 N2 140.0(2)
C5 C6 C8 N2 -43.2(3)
C6 C8 N2 C9 108.6(3)
C6 C8 N2 C10 -68.6(3)
C10 N2 C9 N3 0.3(3)
C8 N2 C9 N3 -177.3(2)
C10 N2 C9 Ag1 -177.80(17)
C8 N2 C9 Ag1 4.6(3)
C9 N2 C10 C18 0.0(3)
C8 N2 C10 C18 177.4(2)
C9 N2 C10 C11 -178.8(2)
C8 N2 C10 C11 -1.4(4)
C18 C10 C11 C12 -40.0(4)
N2 C10 C11 C12 138.5(3)
C18 C10 C11 C16 136.8(3)
N2 C10 C11 C16 -44.6(4)
C16 C11 C12 C13 1.1(4)
C10 C11 C12 C13 178.1(2)
C11 C12 C13 C14 -0.4(4)
C12 C13 C14 C15 0.0(4)
C12 C13 C14 C17 -179.1(3)
C13 C14 C15 C16 -0.4(4)
C17 C14 C15 C16 178.8(2)
C14 C15 C16 C11 1.1(4)
C12 C11 C16 C15 -1.4(4)
C10 C11 C16 C15 -178.3(2)
N2 C10 C18 N3 -0.3(3)
C11 C10 C18 N3 178.5(2)
N2 C10 C18 C19 177.9(2)
C11 C10 C18 C19 -3.4(4)
C10 C18 C19 C24 120.7(3)
N3 C18 C19 C24 -61.4(3)
C10 C18 C19 C20 -58.9(4)
N3 C18 C19 C20 119.0(3)
C24 C19 C20 C21 -0.7(4)
C18 C19 C20 C21 178.9(2)
C19 C20 C21 C22 0.2(4)
C20 C21 C22 C23 0.2(4)
C20 C21 C22 C25 -179.9(3)
C21 C22 C23 C24 -0.2(4)
C25 C22 C23 C24 179.9(3)
C20 C19 C24 C23 0.7(4)
C18 C19 C24 C23 -178.9(2)
C22 C23 C24 C19 -0.3(4)
N2 C9 N3 C18 -0.4(3)
Ag1 C9 N3 C18 177.59(17)
N2 C9 N3 C26 -177.6(2)
Ag1 C9 N3 C26 0.5(3)
C10 C18 N3 C9 0.5(3)
C19 C18 N3 C9 -177.8(2)
C10 C18 N3 C26 177.6(2)
C19 C18 N3 C26 -0.7(4)
C9 N3 C26 C27 115.8(3)
C18 N3 C26 C27 -60.9(3)
N3 C26 C27 C28 -47.3(3)
N3 C26 C27 C32 130.4(2)
C32 C27 C28 C29 -2.2(4)
C26 C27 C28 C29 175.6(2)
C27 C28 C29 C30 0.4(4)
C28 C29 C30 C31 1.6(4)
C28 C29 C30 C33 -179.2(3)
C29 C30 C31 C32 -1.8(4)
C33 C30 C31 C32 178.9(3)
C30 C31 C32 C27 0.0(4)
C28 C27 C32 C31 2.0(4)
C26 C27 C32 C31 -175.8(2)
Ag1 O1 C34 O2 4.4(3)
Ag1 O1 C34 C35 -174.00(19)
C41 C36 C37 C38 0.7(4)
C36 C37 C38 C39 -0.6(4)
C36 C37 C38 C42 178.8(2)
C37 C38 C39 C40 -0.2(4)
C42 C38 C39 C40 -179.6(2)
C38 C39 C40 C41 0.9(4)
C37 C36 C41 C40 -0.1(4)
C37 C36 C41 C43 -177.0(2)
C39 C40 C41 C36 -0.7(4)
C39 C40 C41 C43 176.2(2)
C36 C41 C43 N6 -51.9(3)
C40 C41 C43 N6 131.1(2)
C41 C43 N6 C44 113.7(3)
C41 C43 N6 C45 -68.1(3)
C45 N6 C44 N7 0.3(3)
C43 N6 C44 N7 178.8(2)
C45 N6 C44 Ag2A 178.89(18)
C43 N6 C44 Ag2A -2.6(4)
C45 N6 C44 Ag2B -163.1(2)
C43 N6 C44 Ag2B 15.4(3)
O3 Ag2B C44 N7 51.7(5)
O3 Ag2B C44 N6 -154.5(2)
O3 Ag2B C44 Ag2A -6.78(11)
C44 N6 C45 C53 -0.3(3)
C43 N6 C45 C53 -178.7(2)
C44 N6 C45 C46 -179.4(2)
C43 N6 C45 C46 2.2(4)
C53 C45 C46 C47 -42.4(4)
N6 C45 C46 C47 136.6(3)
C53 C45 C46 C51 133.0(3)
N6 C45 C46 C51 -48.0(4)
C51 C46 C47 C48 -0.4(4)
C45 C46 C47 C48 175.2(2)
C46 C47 C48 C49 -0.2(4)
C47 C48 C49 C50 0.6(4)
C47 C48 C49 C52 -179.3(3)
C48 C49 C50 C51 -0.5(4)
C52 C49 C50 C51 179.4(3)
C49 C50 C51 C46 0.0(4)
C47 C46 C51 C50 0.4(4)
C45 C46 C51 C50 -175.0(2)
N6 C45 C53 N7 0.1(3)
C46 C45 C53 N7 179.2(2)
N6 C45 C53 C54 176.3(3)
C46 C45 C53 C54 -4.5(5)
C45 C53 C54 C55 -57.7(4)
N7 C53 C54 C55 118.0(3)
C45 C53 C54 C59 124.1(3)
N7 C53 C54 C59 -60.2(3)
C59 C54 C55 C56 1.8(4)
C53 C54 C55 C56 -176.4(2)
C54 C55 C56 C57 -0.4(4)
C55 C56 C57 C58 -1.3(4)
C55 C56 C57 C60 177.5(3)
C56 C57 C58 C59 1.6(4)
C60 C57 C58 C59 -177.2(3)
C57 C58 C59 C54 -0.2(4)
C55 C54 C59 C58 -1.5(4)
C53 C54 C59 C58 176.7(2)
N6 C44 N7 C53 -0.3(3)
Ag2A C44 N7 C53 -178.95(17)
Ag2B C44 N7 C53 154.4(3)
N6 C44 N7 C61 -172.8(2)
Ag2A C44 N7 C61 8.5(3)
Ag2B C44 N7 C61 -18.1(5)
C45 C53 N7 C44 0.1(3)
C54 C53 N7 C44 -176.6(2)
C45 C53 N7 C61 172.6(2)
C54 C53 N7 C61 -4.1(4)
C44 N7 C61 C62 108.3(3)
C53 N7 C61 C62 -63.3(3)
N7 C61 C62 C63 -40.1(3)
N7 C61 C62 C67 138.8(2)
C67 C62 C63 C64 -1.3(4)
C61 C62 C63 C64 177.5(2)
C62 C63 C64 C65 0.4(4)
C63 C64 C65 C66 1.0(4)
C63 C64 C65 C68 -179.4(2)
C64 C65 C66 C67 -1.3(4)
C68 C65 C66 C67 179.1(3)
C65 C66 C67 C62 0.4(4)
C63 C62 C67 C66 0.9(4)
C61 C62 C67 C66 -177.9(2)
C44 Ag2B O3 C69 178.6(3)
O4 Ag2B O3 C69 1.95(15)
C44 Ag2B O3 Ag2A 7.53(12)
O4 Ag2B O3 Ag2A -169.2(4)
O3 Ag2B O4 C69 -1.98(15)
Ag2B O4 C69 O3 3.9(3)
Ag2B O4 C69 C70 -176.3(3)
Ag2A O3 C69 O4 0.0(3)
Ag2B O3 C69 O4 -3.6(3)
Ag2A O3 C69 C70 -179.87(19)
Ag2B O3 C69 C70 176.6(2)
